data_4318606
loop_
_publ_author_name
'Dar\'io Cuervo'
'Josefina D\'iez'
'M. Pilar Gamasa'
'S. Garc\'ia-Granda'
'Jos\'e Gimeno'

_publ_contact_author
;
      Santiago Garc\'ia-Granda
      Departamento de Qu\'imica F\'isica y Anal\'itica
      Facultad de Qu\'imica
      Universidad de Oviedo
      Avda. Juli\'an Claver\'ia, 8
      33071 Oviedo
      Spain
;
_publ_contact_author_email sgg@sauron.quimica.uniovi.es
_publ_contact_author_fax '0034 98 5103125'
_publ_contact_author_phone '0034 98 5103477'
_publ_section_title
;
 Rhodium(I) and Rhodium(III) Complexes Containing the Chiral Ligand
 2,6-Bis[4'(S)-isopropyloxazolin-2'-yl]pyridine (Pybox): An Unprecedented
 Monohapto Coordination of Pybox
;
_journal_name_full 'Inorganic Chemistry'
_journal_page_first 4999
_journal_page_last 5001
_journal_paper_doi 10.1021/ic025569a
_journal_volume 41
_journal_year 2002
_chemical_compound_source synthesis
_chemical_formula_sum 'C52 H62 F6 N3 O4 P3 Rh'
_chemical_formula_weight 1102.87
_chemical_name_systematic
;
 ?
;
_space_group_IT_number 4
_symmetry_cell_setting monoclinic
_symmetry_space_group_name_Hall 'P 2yb'
_symmetry_space_group_name_H-M 'P 1 21 1'
_atom_sites_solution_hydrogens geom
_atom_sites_solution_primary direct
_atom_sites_solution_secondary difmap
_audit_creation_method SHELXL-97
_cell_angle_alpha 90.00
_cell_angle_beta 90.9181(14)
_cell_angle_gamma 90.00
_cell_formula_units_Z 2
_cell_length_a 9.5651(3)
_cell_length_b 24.1074(7)
_cell_length_c 11.4952(4)
_cell_measurement_reflns_used 16085
_cell_measurement_temperature 293(2)
_cell_measurement_theta_max 70.076
_cell_measurement_theta_min 1.473
_cell_volume 2650.33(15)
_computing_cell_refinement 'HKL Scalepack (Otwinowski & Minor, 1997)'
_computing_data_collection 'Collect (Nonius BV, 1997-2000)'
_computing_data_reduction 'HKL Denzo and Scalepack (Otwinowski & Minor,1997)'
_computing_molecular_graphics 'PLATON (Spek, 2000)'
_computing_publication_material 'SHELX-97 (Sheldrick,1997)'
_computing_structure_refinement 'SHELXL-97 (Sheldrick, 1997)'
_computing_structure_solution 'DIRDIF-96 (Beurskens et al, 1996)'
_diffrn_ambient_temperature 200(2)
_diffrn_detector_area_resol_mean 9
_diffrn_measured_fraction_theta_full 0.910
_diffrn_measured_fraction_theta_max 0.910
_diffrn_measurement_device '95mm CCD camera on \k-goniostat'
_diffrn_measurement_device_type KappaCCD
_diffrn_measurement_method '\f and \w scans'
_diffrn_radiation_monochromator 'horizontally mounted graphite crystal'
_diffrn_radiation_source 'fine-focus sealed tube'
_diffrn_radiation_type CuK\a
_diffrn_radiation_wavelength 1.5418
_diffrn_reflns_av_R_equivalents 0.097
_diffrn_reflns_av_sigmaI/netI 0.0948
_diffrn_reflns_limit_h_max 11
_diffrn_reflns_limit_h_min -11
_diffrn_reflns_limit_k_max 21
_diffrn_reflns_limit_k_min -29
_diffrn_reflns_limit_l_max 13
_diffrn_reflns_limit_l_min -13
_diffrn_reflns_number 18222
_diffrn_reflns_theta_full 69.61
_diffrn_reflns_theta_max 69.61
_diffrn_reflns_theta_min 3.85
_diffrn_standards_number 0
_exptl_absorpt_coefficient_mu 4.018
_exptl_absorpt_correction_T_max 0.801
_exptl_absorpt_correction_T_min 0.350
_exptl_absorpt_correction_type empirical
_exptl_absorpt_process_details 'XABS2 (Parkin, Moezzi, & Hope,1995)'
_exptl_crystal_colour yellow
_exptl_crystal_density_diffrn 1.382
_exptl_crystal_density_method 'not measured'
_exptl_crystal_description prismatic
_exptl_crystal_F_000 1142
_exptl_crystal_size_max 0.3
_exptl_crystal_size_mid 0.15
_exptl_crystal_size_min 0.05
_refine_diff_density_max 1.208
_refine_diff_density_min -0.788
_refine_diff_density_rms 0.091
_refine_ls_abs_structure_details 'Flack H D (1983), Acta Cryst. A39, 876-881'
_refine_ls_abs_structure_Flack 0.034(12)
_refine_ls_extinction_method none
_refine_ls_goodness_of_fit_ref 1.064
_refine_ls_hydrogen_treatment mixed
_refine_ls_matrix_type full
_refine_ls_number_parameters 572
_refine_ls_number_reflns 7258
_refine_ls_number_restraints 1
_refine_ls_restrained_S_all 1.064
_refine_ls_R_factor_all 0.0788
_refine_ls_R_factor_gt 0.0662
_refine_ls_shift/su_max 0.031
_refine_ls_shift/su_mean 0.001
_refine_ls_structure_factor_coef Fsqd
_refine_ls_weighting_details 'w=1/[\s^2^(Fo^2^)+(0.0998P)^2^+0.0000P] where P=(Fo^2^+2Fc^2^)/3'
_refine_ls_weighting_scheme calc
_refine_ls_wR_factor_gt 0.1689
_refine_ls_wR_factor_ref 0.1814
_reflns_number_gt 6057
_reflns_number_total 7258
_reflns_threshold_expression >2sigma(I)
_cod_data_source_file ic025569a_s2_1.cif
_cod_data_source_block 4
_cod_original_cell_volume 2650.33(14)
_cod_original_sg_symbol_H-M 'P 21'
_cod_database_code 4318606

loop_
_symmetry_equiv_pos_as_xyz
'x, y, z'
'-x, y+1/2, -z'

loop_
_atom_site_label
_atom_site_type_symbol
_atom_site_fract_x
_atom_site_fract_y
_atom_site_fract_z
_atom_site_U_iso_or_equiv
_atom_site_adp_type
_atom_site_occupancy
_atom_site_calc_flag
_atom_site_refinement_flags
_atom_site_disorder_assembly
_atom_site_disorder_group
Rh1 Rh 1.03516(5) 0.49767(3) 0.76917(4) 0.04524(19) Uani 1 d . . .
P1 P 1.0929(2) 0.47454(9) 0.96137(18) 0.0440(5) Uani 1 d . . .
P2 P 0.9582(2) 0.50524(13) 0.57666(16) 0.0517(6) Uani 1 d . . .
O1 O 1.4593(5) 0.4991(4) 0.6515(5) 0.0651(15) Uani 1 d . . .
O2 O 1.0921(10) 0.2556(3) 0.7678(8) 0.099(3) Uani 1 d . . .
O3 O 0.7347(6) 0.4945(5) 0.8250(5) 0.0727(18) Uani 1 d . . .
N1 N 1.2459(6) 0.5142(3) 0.7209(5) 0.0404(16) Uani 1 d . . .
N2 N 1.2170(8) 0.3929(4) 0.7109(7) 0.0571(19) Uani 1 d . . .
N3 N 0.9804(9) 0.3215(4) 0.6605(7) 0.069(2) Uani 1 d . . .
C1 C 1.2850(10) 0.6152(4) 0.7842(9) 0.065(3) Uani 1 d . . .
H1 H 1.3328 0.6011 0.8541 0.077 Uiso 1 calc R . .
C2 C 1.3639(14) 0.6682(6) 0.7407(13) 0.094(4) Uani 1 d . . .
H2A H 1.4582 0.6586 0.7217 0.141 Uiso 1 calc R . .
H2B H 1.3649 0.6958 0.8010 0.141 Uiso 1 calc R . .
H2C H 1.3168 0.6827 0.6729 0.141 Uiso 1 calc R . .
C3 C 1.1368(11) 0.6294(4) 0.8137(10) 0.076(3) Uani 1 d . . .
H3A H 1.0901 0.5968 0.8412 0.113 Uiso 1 calc R . .
H3B H 1.0889 0.6431 0.7456 0.113 Uiso 1 calc R . .
H3C H 1.1366 0.6573 0.8732 0.113 Uiso 1 calc R . .
C4 C 1.2946(11) 0.5708(5) 0.6859(9) 0.060(3) Uani 1 d . . .
H4 H 1.2419 0.5833 0.6170 0.072 Uiso 1 calc R . .
C5 C 1.4489(11) 0.5579(5) 0.6526(10) 0.080(3) Uani 1 d . . .
H5A H 1.4695 0.5731 0.5767 0.096 Uiso 1 calc R . .
H5B H 1.5136 0.5737 0.7094 0.096 Uiso 1 calc R . .
C6 C 1.3405(8) 0.4793(4) 0.6975(7) 0.044(2) Uani 1 d . . .
C7 C 1.3384(10) 0.4190(4) 0.7125(8) 0.050(2) Uani 1 d . . .
C8 C 1.4700(9) 0.3912(5) 0.7298(9) 0.070(3) Uani 1 d . . .
H8 H 1.5543 0.4103 0.7270 0.084 Uiso 1 calc R . .
C9 C 1.4661(11) 0.3362(5) 0.7503(11) 0.082(3) Uani 1 d . . .
H9 H 1.5484 0.3171 0.7670 0.098 Uiso 1 calc R . .
C10 C 1.3415(13) 0.3085(5) 0.7466(12) 0.085(4) Uani 1 d . . .
H10 H 1.3385 0.2703 0.7577 0.102 Uiso 1 calc R . .
C11 C 1.2209(11) 0.3380(4) 0.7261(9) 0.063(3) Uani 1 d . . .
C12 C 1.0872(11) 0.3065(4) 0.7153(9) 0.059(2) Uani 1 d . . .
C13 C 0.9550(14) 0.2323(6) 0.7435(13) 0.099(4) Uani 1 d . . .
H13A H 0.9037 0.2275 0.8149 0.118 Uiso 1 calc R . .
H13B H 0.9633 0.1966 0.7055 0.118 Uiso 1 calc R . .
C14 C 0.8813(13) 0.2734(5) 0.6640(10) 0.078(3) Uani 1 d . . .
H14 H 0.7973 0.2860 0.7040 0.093 Uiso 1 calc R . .
C15 C 0.8363(17) 0.2540(7) 0.5461(13) 0.112(5) Uani 1 d . . .
H15 H 0.7817 0.2198 0.5533 0.135 Uiso 1 calc R . .
C16 C 0.759(3) 0.2934(9) 0.4784(18) 0.190(10) Uani 1 d . . .
H16A H 0.6747 0.3030 0.5180 0.284 Uiso 1 calc R . .
H16B H 0.7357 0.2776 0.4039 0.284 Uiso 1 calc R . .
H16C H 0.8145 0.3262 0.4679 0.284 Uiso 1 calc R . .
C17 C 0.9588(19) 0.2435(8) 0.4736(19) 0.177(10) Uani 1 d . . .
H17A H 1.0195 0.2174 0.5120 0.265 Uiso 1 calc R . .
H17B H 1.0083 0.2777 0.4616 0.265 Uiso 1 calc R . .
H17C H 0.9287 0.2287 0.3998 0.265 Uiso 1 calc R . .
C18 C 0.8408(13) 0.4476(4) 0.5460(9) 0.068(3) Uani 1 d . . .
H18A H 0.8875 0.4137 0.5702 0.081 Uiso 1 calc R . .
H18B H 0.7592 0.4518 0.5943 0.081 Uiso 1 calc R . .
C19 C 0.7909(14) 0.4401(5) 0.4227(11) 0.080(3) Uani 1 d . . .
H19 H 0.8596 0.4333 0.3681 0.096 Uiso 1 calc R . .
C20 C 0.6672(14) 0.4418(7) 0.3844(11) 0.112(5) Uani 1 d . . .
H20A H 0.5941 0.4484 0.4349 0.134 Uiso 1 calc R . .
H20B H 0.6487 0.4365 0.3055 0.134 Uiso 1 calc R . .
C21 C 1.0943(10) 0.5022(9) 0.4699(7) 0.090(4) Uani 1 d . . .
C22 C 1.1449(16) 0.5540(10) 0.4144(11) 0.137(8) Uani 1 d . . .
H22 H 1.0941 0.5860 0.4295 0.165 Uiso 1 calc R . .
C23 C 1.2521(19) 0.5596(12) 0.3471(13) 0.145(9) Uani 1 d . . .
H23 H 1.2883 0.5924 0.3174 0.174 Uiso 1 calc R . .
C24 C 1.299(2) 0.5075(14) 0.3299(16) 0.161(13) Uani 1 d . . .
H24 H 1.3646 0.5104 0.2710 0.194 Uiso 1 calc R . .
C25 C 1.296(3) 0.458(2) 0.356(2) 0.27(3) Uani 1 d . . .
H25 H 1.3535 0.4292 0.3312 0.325 Uiso 1 calc R . .
C26 C 1.1593(15) 0.4563(10) 0.4482(11) 0.143(8) Uani 1 d . . .
H26 H 1.1317 0.4232 0.4825 0.171 Uiso 1 calc R . .
C27 C 0.8552(12) 0.5644(4) 0.5338(9) 0.064(3) Uani 1 d . . .
C28 C 0.8188(9) 0.6040(4) 0.6133(9) 0.060(2) Uani 1 d . . .
H28 H 0.8493 0.5996 0.6900 0.072 Uiso 1 calc R . .
C29 C 0.7380(11) 0.6510(6) 0.5853(12) 0.087(4) Uani 1 d . . .
H29 H 0.7143 0.6773 0.6407 0.104 Uiso 1 calc R . .
C30 C 0.6962(14) 0.6554(6) 0.4707(15) 0.098(5) Uani 1 d . . .
H30 H 0.6436 0.6862 0.4484 0.118 Uiso 1 calc R . .
C31 C 0.7269(17) 0.6180(7) 0.3901(15) 0.122(6) Uani 1 d . . .
H31 H 0.6904 0.6219 0.3150 0.147 Uiso 1 calc R . .
C32 C 0.8139(15) 0.5727(6) 0.4171(11) 0.095(4) Uani 1 d . . .
H32 H 0.8436 0.5488 0.3591 0.114 Uiso 1 calc R . .
C33 C 1.0541(9) 0.5278(4) 1.0717(8) 0.058(2) Uani 1 d . . .
H33A H 1.0858 0.5145 1.1472 0.069 Uiso 1 calc R . .
H33B H 1.1071 0.5610 1.0542 0.069 Uiso 1 calc R . .
C34 C 0.9064(11) 0.5425(5) 1.0785(9) 0.068(3) Uani 1 d . . .
H34 H 0.8442 0.5138 1.0940 0.082 Uiso 1 calc R . .
C35 C 0.8548(14) 0.5908(6) 1.0652(13) 0.101(4) Uani 1 d . . .
H35A H 0.9131 0.6207 1.0495 0.122 Uiso 1 calc R . .
H35B H 0.7589 0.5962 1.0711 0.122 Uiso 1 calc R . .
C36 C 1.2753(9) 0.4583(4) 0.9966(7) 0.046(2) Uani 1 d . . .
C37 C 1.3709(8) 0.4996(6) 1.0100(6) 0.060(2) Uani 1 d . . .
H37 H 1.3395 0.5359 1.0022 0.072 Uiso 1 calc R . .
C38 C 1.5116(8) 0.4915(6) 1.0344(8) 0.070(3) Uani 1 d . . .
H38 H 1.5736 0.5209 1.0437 0.083 Uiso 1 calc R . .
C39 C 1.5552(11) 0.4356(5) 1.0443(8) 0.067(3) Uani 1 d . . .
C40 C 1.4633(12) 0.3955(5) 1.0310(10) 0.076(3) Uani 1 d . . .
H40 H 1.4943 0.3592 1.0409 0.091 Uiso 1 calc R . .
C41 C 1.3225(11) 0.4037(4) 1.0031(9) 0.070(3) Uani 1 d . . .
H41 H 1.2625 0.3740 0.9893 0.084 Uiso 1 calc R . .
C42 C 0.9969(9) 0.4141(4) 1.0133(7) 0.049(2) Uani 1 d . . .
C43 C 0.9945(13) 0.4011(5) 1.1296(9) 0.078(3) Uani 1 d . . .
H43 H 1.0395 0.4240 1.1834 0.093 Uiso 1 calc R . .
C44 C 0.9249(16) 0.3535(6) 1.1676(11) 0.101(4) Uani 1 d . . .
H44 H 0.9264 0.3443 1.2461 0.121 Uiso 1 calc R . .
C45 C 0.8525(14) 0.3198(5) 1.0871(11) 0.084(3) Uani 1 d . . .
H45 H 0.8047 0.2884 1.1111 0.101 Uiso 1 calc R . .
C46 C 0.8547(12) 0.3342(4) 0.9770(11) 0.075(3) Uani 1 d . . .
H46 H 0.8068 0.3120 0.9235 0.090 Uiso 1 calc R . .
C47 C 0.9243(10) 0.3804(4) 0.9360(9) 0.060(2) Uani 1 d . . .
H47 H 0.9221 0.3888 0.8570 0.073 Uiso 1 calc R . .
C48 C 0.8505(9) 0.4954(6) 0.8062(6) 0.056(2) Uani 1 d . . .
P3 P 0.4304(3) 0.67402(12) 0.1173(3) 0.0858(10) Uani 1 d . . .
F1 F 0.4082(12) 0.7297(5) 0.0543(10) 0.168(4) Uiso 1 d . . .
F2 F 0.2788(9) 0.6523(4) 0.0939(8) 0.135(3) Uiso 1 d . . .
F3 F 0.4868(9) 0.6457(4) -0.0011(8) 0.129(3) Uiso 1 d . . .
F4 F 0.3908(13) 0.6972(6) 0.2430(14) 0.108(6) Uiso 0.67(3) d P . .
F5 F 0.5862(8) 0.6919(4) 0.1438(7) 0.117(2) Uiso 1 d . . .
F6 F 0.4682(9) 0.6171(4) 0.1816(9) 0.136(3) Uiso 1 d . . .
F7 F 0.356(2) 0.7205(11) 0.183(2) 0.089(10) Uiso 0.33(3) d P . .
O4 O 0.7101(13) 0.7683(6) 0.7490(12) 0.147(4) Uiso 1 d . . .
C49 C 0.715(2) 0.7617(9) 0.8632(18) 0.152(7) Uiso 1 d . . .
H49A H 0.6230 0.7506 0.8888 0.182 Uiso 1 calc R . .
H49B H 0.7362 0.7973 0.8988 0.182 Uiso 1 calc R . .
C50 C 0.626(3) 0.8028(12) 0.703(2) 0.202(11) Uiso 1 d . . .
H50A H 0.6406 0.8386 0.7401 0.242 Uiso 1 calc R . .
H50B H 0.5315 0.7911 0.7188 0.242 Uiso 1 calc R . .
C51 C 0.642(3) 0.8093(13) 0.577(2) 0.220(11) Uiso 1 d . . .
H51A H 0.5753 0.8361 0.5481 0.329 Uiso 1 calc R . .
H51B H 0.6251 0.7743 0.5390 0.329 Uiso 1 calc R . .
H51C H 0.7347 0.8217 0.5603 0.329 Uiso 1 calc R . .
C52 C 0.813(2) 0.7227(10) 0.9042(19) 0.177(8) Uiso 1 d . . .
H52A H 0.8091 0.7208 0.9875 0.265 Uiso 1 calc R . .
H52B H 0.9048 0.7337 0.8813 0.265 Uiso 1 calc R . .
H52C H 0.7911 0.6870 0.8717 0.265 Uiso 1 calc R . .

loop_
_atom_site_aniso_label
_atom_site_aniso_U_11
_atom_site_aniso_U_22
_atom_site_aniso_U_33
_atom_site_aniso_U_23
_atom_site_aniso_U_13
_atom_site_aniso_U_12
Rh1 0.0448(3) 0.0471(3) 0.0439(3) 0.0044(3) 0.00012(19) -0.0027(4)
P1 0.0480(11) 0.0421(11) 0.0419(11) 0.0038(9) -0.0002(8) 0.0027(9)
P2 0.0502(10) 0.0646(17) 0.0402(10) 0.0023(12) -0.0036(7) -0.0024(13)
O1 0.054(3) 0.066(4) 0.075(4) 0.010(5) 0.008(2) -0.012(5)
O2 0.097(6) 0.058(5) 0.142(8) 0.034(5) 0.014(5) -0.010(5)
O3 0.049(3) 0.102(6) 0.067(3) 0.005(5) 0.005(2) 0.004(5)
N1 0.043(3) 0.034(4) 0.044(3) 0.007(3) 0.001(3) -0.007(3)
N2 0.046(4) 0.056(5) 0.069(5) -0.008(4) 0.007(3) 0.003(4)
N3 0.085(6) 0.047(5) 0.076(6) -0.007(4) 0.000(5) -0.007(5)
C1 0.068(6) 0.052(6) 0.074(7) 0.009(5) -0.009(5) -0.018(5)
C2 0.101(10) 0.072(9) 0.110(10) 0.023(7) -0.011(7) -0.031(7)
C3 0.080(7) 0.043(6) 0.103(9) -0.001(6) -0.004(6) -0.008(6)
C4 0.073(7) 0.051(6) 0.054(5) 0.005(5) 0.001(5) -0.015(5)
C5 0.070(7) 0.071(8) 0.099(9) 0.000(7) 0.014(6) -0.024(6)
C6 0.040(4) 0.044(5) 0.049(5) 0.001(4) 0.003(3) -0.004(4)
C7 0.054(5) 0.038(5) 0.058(6) -0.001(4) 0.006(4) 0.007(4)
C8 0.044(5) 0.083(9) 0.085(7) 0.014(6) 0.008(5) 0.007(5)
C9 0.061(7) 0.066(8) 0.119(9) 0.011(7) 0.005(6) 0.024(6)
C10 0.070(7) 0.063(8) 0.121(10) 0.001(7) 0.017(7) 0.018(7)
C11 0.080(7) 0.035(5) 0.074(6) 0.006(5) 0.015(5) 0.010(5)
C12 0.068(6) 0.037(5) 0.074(6) 0.004(5) 0.024(5) 0.006(5)
C13 0.105(10) 0.053(8) 0.139(12) 0.025(7) 0.017(9) -0.009(7)
C14 0.099(8) 0.057(7) 0.077(7) 0.001(6) 0.004(6) -0.030(6)
C15 0.133(12) 0.094(12) 0.110(11) -0.027(10) 0.029(10) -0.045(10)
C16 0.32(3) 0.109(17) 0.137(17) 0.007(14) -0.015(18) -0.026(18)
C17 0.136(15) 0.154(18) 0.24(2) -0.139(18) 0.055(15) -0.054(13)
C18 0.098(8) 0.043(6) 0.061(6) -0.002(5) -0.025(5) -0.002(6)
C19 0.088(8) 0.075(8) 0.077(8) -0.026(6) -0.012(6) -0.008(7)
C20 0.094(9) 0.169(15) 0.073(8) 0.005(9) -0.024(6) -0.026(9)
C21 0.056(5) 0.174(13) 0.039(4) -0.011(10) -0.007(4) -0.005(10)
C22 0.088(10) 0.27(3) 0.051(7) 0.031(11) -0.004(7) -0.069(13)
C23 0.095(11) 0.26(3) 0.075(10) 0.049(14) -0.009(8) -0.060(15)
C24 0.114(12) 0.29(3) 0.083(10) -0.070(16) -0.044(9) 0.13(2)
C25 0.18(2) 0.51(7) 0.116(16) -0.09(3) -0.086(15) 0.25(4)
C26 0.090(9) 0.28(2) 0.054(7) -0.069(11) -0.019(6) 0.097(12)
C27 0.088(8) 0.041(6) 0.063(6) 0.014(5) -0.008(5) -0.007(5)
C28 0.059(5) 0.056(6) 0.065(6) 0.018(5) 0.003(4) -0.008(5)
C29 0.071(7) 0.077(9) 0.112(10) 0.036(7) 0.007(6) 0.001(6)
C30 0.094(9) 0.049(7) 0.150(14) 0.028(8) -0.035(9) -0.018(7)
C31 0.141(13) 0.109(13) 0.114(12) 0.045(10) -0.073(10) -0.006(10)
C32 0.130(11) 0.079(9) 0.074(8) 0.013(7) -0.033(7) -0.013(8)
C33 0.052(5) 0.064(6) 0.057(5) -0.009(5) -0.006(4) 0.004(5)
C34 0.075(7) 0.056(7) 0.074(7) -0.011(5) 0.000(5) 0.008(6)
C35 0.087(9) 0.088(11) 0.130(11) -0.019(9) 0.013(8) -0.002(8)
C36 0.054(5) 0.046(5) 0.039(4) 0.010(4) 0.008(3) -0.002(4)
C37 0.053(4) 0.065(6) 0.062(5) 0.001(7) -0.005(3) -0.001(7)
C38 0.048(4) 0.086(8) 0.075(6) -0.008(7) 0.003(4) -0.008(7)
C39 0.066(6) 0.069(7) 0.065(6) 0.012(5) 0.000(5) 0.003(6)
C40 0.073(7) 0.064(7) 0.090(8) 0.014(6) 0.002(6) 0.027(6)
C41 0.078(7) 0.042(6) 0.089(7) 0.011(5) -0.009(5) 0.005(5)
C42 0.062(5) 0.041(5) 0.045(5) 0.006(4) 0.014(4) 0.000(4)
C43 0.116(9) 0.067(7) 0.051(6) -0.001(5) 0.009(5) -0.001(7)
C44 0.153(12) 0.079(9) 0.072(8) 0.018(7) 0.044(8) -0.014(9)
C45 0.112(9) 0.053(7) 0.088(9) 0.012(6) 0.025(7) -0.018(7)
C46 0.083(7) 0.053(7) 0.089(8) 0.002(6) 0.003(6) -0.020(6)
C47 0.075(6) 0.043(5) 0.063(6) 0.000(5) 0.003(5) 0.003(5)
C48 0.065(5) 0.062(5) 0.041(4) 0.015(6) -0.002(3) -0.024(7)
P3 0.087(2) 0.0554(18) 0.115(2) -0.0269(17) -0.0186(18) 0.0084(16)

loop_
_atom_type_symbol
_atom_type_description
_atom_type_scat_dispersion_real
_atom_type_scat_dispersion_imag
_atom_type_scat_source
C C 0.0181 0.0091 'International Tables Vol C Tables 4.2.6.8 and 6.1.1.4'
H H 0.0000 0.0000 'International Tables Vol C Tables 4.2.6.8 and 6.1.1.4'
N N 0.0311 0.0180 'International Tables Vol C Tables 4.2.6.8 and 6.1.1.4'
O O 0.0492 0.0322 'International Tables Vol C Tables 4.2.6.8 and 6.1.1.4'
P P 0.2955 0.4335 'International Tables Vol C Tables 4.2.6.8 and 6.1.1.4'
F F 0.0727 0.0534 'International Tables Vol C Tables 4.2.6.8 and 6.1.1.4'
Rh Rh 0.0927 3.6045 'International Tables Vol C Tables 4.2.6.8 and 6.1.1.4'

loop_
_geom_angle_atom_site_label_1
_geom_angle_atom_site_label_2
_geom_angle_atom_site_label_3
_geom_angle
_geom_angle_site_symmetry_1
_geom_angle_site_symmetry_3
_geom_angle_publ_flag
C48 Rh1 N1 170.8(4) . . ?
C48 Rh1 P2 86.1(2) . . ?
N1 Rh1 P2 91.35(16) . . ?
C48 Rh1 P1 89.3(2) . . ?
N1 Rh1 P1 94.63(16) . . ?
P2 Rh1 P1 169.72(10) . . ?
C42 P1 C36 103.9(4) . . ?
C42 P1 C33 102.9(4) . . ?
C36 P1 C33 101.4(4) . . ?
C42 P1 Rh1 112.8(3) . . ?
C36 P1 Rh1 118.1(3) . . ?
C33 P1 Rh1 115.9(3) . . ?
C27 P2 C21 104.1(7) . . ?
C27 P2 C18 102.7(5) . . ?
C21 P2 C18 106.7(7) . . ?
C27 P2 Rh1 119.1(4) . . ?
C21 P2 Rh1 115.0(3) . . ?
C18 P2 Rh1 108.0(3) . . ?
C6 O1 C5 106.9(7) . . ?
C12 O2 C13 103.8(9) . . ?
C6 N1 C4 108.8(7) . . ?
C6 N1 Rh1 127.6(5) . . ?
C4 N1 Rh1 122.6(6) . . ?
C7 N2 C11 116.6(8) . . ?
C12 N3 C14 106.1(9) . . ?
C3 C1 C4 112.8(8) . . ?
C3 C1 C2 110.3(9) . . ?
C4 C1 C2 107.1(9) . . ?
C3 C1 H1 108.9 . . ?
C4 C1 H1 108.9 . . ?
C2 C1 H1 108.9 . . ?
C1 C2 H2A 109.5 . . ?
C1 C2 H2B 109.5 . . ?
H2A C2 H2B 109.5 . . ?
C1 C2 H2C 109.5 . . ?
H2A C2 H2C 109.5 . . ?
H2B C2 H2C 109.5 . . ?
C1 C3 H3A 109.5 . . ?
C1 C3 H3B 109.5 . . ?
H3A C3 H3B 109.5 . . ?
C1 C3 H3C 109.5 . . ?
H3A C3 H3C 109.5 . . ?
H3B C3 H3C 109.5 . . ?
N1 C4 C1 114.1(8) . . ?
N1 C4 C5 100.6(8) . . ?
C1 C4 C5 112.4(8) . . ?
N1 C4 H4 109.8 . . ?
C1 C4 H4 109.8 . . ?
C5 C4 H4 109.8 . . ?
O1 C5 C4 105.5(8) . . ?
O1 C5 H5A 110.6 . . ?
C4 C5 H5A 110.7 . . ?
O1 C5 H5B 110.7 . . ?
C4 C5 H5B 110.7 . . ?
H5A C5 H5B 108.8 . . ?
N1 C6 O1 117.1(8) . . ?
N1 C6 C7 128.6(7) . . ?
O1 C6 C7 114.3(8) . . ?
N2 C7 C8 123.2(9) . . ?
N2 C7 C6 119.0(8) . . ?
C8 C7 C6 117.8(9) . . ?
C9 C8 C7 117.2(10) . . ?
C9 C8 H8 121.4 . . ?
C7 C8 H8 121.4 . . ?
C8 C9 C10 120.2(10) . . ?
C8 C9 H9 119.9 . . ?
C10 C9 H9 119.9 . . ?
C9 C10 C11 118.8(12) . . ?
C9 C10 H10 120.6 . . ?
C11 C10 H10 120.6 . . ?
N2 C11 C10 123.9(10) . . ?
N2 C11 C12 118.1(9) . . ?
C10 C11 C12 117.9(10) . . ?
N3 C12 O2 120.3(10) . . ?
N3 C12 C11 126.2(9) . . ?
O2 C12 C11 113.4(9) . . ?
O2 C13 C14 105.9(9) . . ?
O2 C13 H13A 110.6 . . ?
C14 C13 H13A 110.6 . . ?
O2 C13 H13B 110.6 . . ?
C14 C13 H13B 110.6 . . ?
H13A C13 H13B 108.7 . . ?
C15 C14 N3 113.1(10) . . ?
C15 C14 C13 117.9(12) . . ?
N3 C14 C13 103.5(9) . . ?
C15 C14 H14 107.3 . . ?
N3 C14 H14 107.3 . . ?
C13 C14 H14 107.3 . . ?
C16 C15 C17 102.5(18) . . ?
C16 C15 C14 115.2(15) . . ?
C17 C15 C14 110.4(14) . . ?
C16 C15 H15 109.5 . . ?
C17 C15 H15 109.5 . . ?
C14 C15 H15 109.5 . . ?
C15 C16 H16A 109.5 . . ?
C15 C16 H16B 109.5 . . ?
H16A C16 H16B 109.5 . . ?
C15 C16 H16C 109.5 . . ?
H16A C16 H16C 109.5 . . ?
H16B C16 H16C 109.5 . . ?
C15 C17 H17A 109.5 . . ?
C15 C17 H17B 109.5 . . ?
H17A C17 H17B 109.5 . . ?
C15 C17 H17C 109.5 . . ?
H17A C17 H17C 109.5 . . ?
H17B C17 H17C 109.5 . . ?
C19 C18 P2 117.5(8) . . ?
C19 C18 H18A 107.9 . . ?
P2 C18 H18A 107.9 . . ?
C19 C18 H18B 107.9 . . ?
P2 C18 H18B 107.9 . . ?
H18A C18 H18B 107.2 . . ?
C20 C19 C18 127.6(13) . . ?
C20 C19 H19 116.2 . . ?
C18 C19 H19 116.2 . . ?
C19 C20 H20A 120.0 . . ?
C19 C20 H20B 120.0 . . ?
H20A C20 H20B 120.0 . . ?
C26 C21 C22 118.3(13) . . ?
C26 C21 P2 121.3(16) . . ?
C22 C21 P2 120.1(15) . . ?
C23 C22 C21 127(2) . . ?
C23 C22 H22 116.3 . . ?
C21 C22 H22 116.3 . . ?
C22 C23 C24 105(2) . . ?
C22 C23 H23 127.5 . . ?
C24 C23 H23 127.5 . . ?
C25 C24 C23 149(3) . . ?
C25 C24 H24 105.5 . . ?
C23 C24 H24 105.5 . . ?
C24 C25 C26 101(2) . . ?
C24 C25 H25 129.4 . . ?
C26 C25 H25 129.4 . . ?
C21 C26 C25 119(2) . . ?
C21 C26 H26 120.7 . . ?
C25 C26 H26 120.7 . . ?
C28 C27 C32 117.7(11) . . ?
C28 C27 P2 120.9(8) . . ?
C32 C27 P2 121.3(10) . . ?
C27 C28 C29 123.6(10) . . ?
C27 C28 H28 118.2 . . ?
C29 C28 H28 118.2 . . ?
C30 C29 C28 115.7(13) . . ?
C30 C29 H29 122.2 . . ?
C28 C29 H29 122.2 . . ?
C31 C30 C29 123.4(13) . . ?
C31 C30 H30 118.3 . . ?
C29 C30 H30 118.3 . . ?
C30 C31 C32 120.7(13) . . ?
C30 C31 H31 119.7 . . ?
C32 C31 H31 119.7 . . ?
C31 C32 C27 118.6(14) . . ?
C31 C32 H32 120.7 . . ?
C27 C32 H32 120.7 . . ?
C34 C33 P1 114.2(7) . . ?
C34 C33 H33A 108.7 . . ?
P1 C33 H33A 108.7 . . ?
C34 C33 H33B 108.7 . . ?
P1 C33 H33B 108.7 . . ?
H33A C33 H33B 107.6 . . ?
C35 C34 C33 126.0(12) . . ?
C35 C34 H34 117.0 . . ?
C33 C34 H34 117.0 . . ?
C34 C35 H35A 120.0 . . ?
C34 C35 H35B 120.0 . . ?
H35A C35 H35B 120.0 . . ?
C37 C36 C41 118.0(9) . . ?
C37 C36 P1 120.4(7) . . ?
C41 C36 P1 121.4(7) . . ?
C36 C37 C38 124.7(12) . . ?
C36 C37 H37 117.6 . . ?
C38 C37 H37 117.6 . . ?
C37 C38 C39 115.8(12) . . ?
C37 C38 H38 122.1 . . ?
C39 C38 H38 122.1 . . ?
C40 C39 C38 119.8(9) . . ?
C39 C40 C41 124.3(10) . . ?
C39 C40 H40 117.8 . . ?
C41 C40 H40 117.8 . . ?
C36 C41 C40 117.3(10) . . ?
C36 C41 H41 121.4 . . ?
C40 C41 H41 121.4 . . ?
C43 C42 C47 118.3(9) . . ?
C43 C42 P1 121.1(8) . . ?
C47 C42 P1 120.5(7) . . ?
C42 C43 C44 120.4(11) . . ?
C42 C43 H43 119.8 . . ?
C44 C43 H43 119.8 . . ?
C43 C44 C45 120.0(11) . . ?
C43 C44 H44 120.0 . . ?
C45 C44 H44 120.0 . . ?
C46 C45 C44 117.8(11) . . ?
C46 C45 H45 121.1 . . ?
C44 C45 H45 121.1 . . ?
C45 C46 C47 123.7(11) . . ?
C45 C46 H46 118.1 . . ?
C47 C46 H46 118.1 . . ?
C42 C47 C46 119.6(9) . . ?
C42 C47 H47 120.2 . . ?
C46 C47 H47 120.2 . . ?
O3 C48 Rh1 177.4(6) . . ?
F7 P3 F1 62.2(11) . . ?
F7 P3 F2 83.9(9) . . ?
F1 P3 F2 95.2(6) . . ?
F7 P3 F5 98.6(8) . . ?
F1 P3 F5 88.6(6) . . ?
F2 P3 F5 176.1(5) . . ?
F7 P3 F6 120.1(12) . . ?
F1 P3 F6 174.8(6) . . ?
F2 P3 F6 89.7(5) . . ?
F5 P3 F6 86.5(5) . . ?
F7 P3 F4 35.0(8) . . ?
F1 P3 F4 95.0(8) . . ?
F2 P3 F4 92.3(6) . . ?
F5 P3 F4 88.1(6) . . ?
F6 P3 F4 86.4(7) . . ?
F7 P3 F3 152.2(12) . . ?
F1 P3 F3 91.0(6) . . ?
F2 P3 F3 92.0(5) . . ?
F5 P3 F3 87.2(5) . . ?
F6 P3 F3 87.3(5) . . ?
F4 P3 F3 172.3(7) . . ?
P3 F1 F7 58.7(11) . . ?
F7 F4 P3 68.6(17) . . ?
F4 F7 P3 76.5(19) . . ?
F4 F7 F1 131(2) . . ?
P3 F7 F1 59.1(9) . . ?
C50 O4 C49 120.3(19) . . ?
O4 C49 C52 115.3(19) . . ?
O4 C49 H49A 108.5 . . ?
C52 C49 H49A 108.5 . . ?
O4 C49 H49B 108.5 . . ?
C52 C49 H49B 108.5 . . ?
H49A C49 H49B 107.5 . . ?
O4 C50 C51 114(2) . . ?
O4 C50 H50A 108.7 . . ?
C51 C50 H50A 108.7 . . ?
O4 C50 H50B 108.7 . . ?
C51 C50 H50B 108.7 . . ?
H50A C50 H50B 107.6 . . ?
C50 C51 H51A 109.5 . . ?
C50 C51 H51B 109.5 . . ?
H51A C51 H51B 109.5 . . ?
C50 C51 H51C 109.5 . . ?
H51A C51 H51C 109.5 . . ?
H51B C51 H51C 109.5 . . ?
C49 C52 H52A 109.5 . . ?
C49 C52 H52B 109.5 . . ?
H52A C52 H52B 109.5 . . ?
C49 C52 H52C 109.5 . . ?
H52A C52 H52C 109.5 . . ?
H52B C52 H52C 109.5 . . ?

loop_
_geom_bond_atom_site_label_1
_geom_bond_atom_site_label_2
_geom_bond_distance
_geom_bond_site_symmetry_2
_geom_bond_publ_flag
Rh1 C48 1.824(9) . ?
Rh1 N1 2.137(6) . ?
Rh1 P2 2.3280(18) . ?
Rh1 P1 2.336(2) . ?
P1 C42 1.827(9) . ?
P1 C36 1.828(8) . ?
P1 C33 1.847(9) . ?
P2 C27 1.798(11) . ?
P2 C21 1.805(10) . ?
P2 C18 1.819(11) . ?
O1 C6 1.348(9) . ?
O1 C5 1.423(13) . ?
O2 C12 1.368(12) . ?
O2 C13 1.449(15) . ?
O3 C48 1.132(9) . ?
N1 C6 1.268(9) . ?
N1 C4 1.498(12) . ?
N2 C7 1.321(11) . ?
N2 C11 1.337(12) . ?
N3 C12 1.246(12) . ?
N3 C14 1.498(13) . ?
C1 C3 1.502(14) . ?
C1 C4 1.560(14) . ?
C1 C2 1.570(15) . ?
C1 H1 0.9800 . ?
C2 H2A 0.9600 . ?
C2 H2B 0.9600 . ?
C2 H2C 0.9600 . ?
C3 H3A 0.9600 . ?
C3 H3B 0.9600 . ?
C3 H3C 0.9600 . ?
C4 C5 1.561(14) . ?
C4 H4 0.9800 . ?
C5 H5A 0.9700 . ?
C5 H5B 0.9700 . ?
C6 C7 1.463(12) . ?
C7 C8 1.437(13) . ?
C8 C9 1.345(17) . ?
C8 H8 0.9300 . ?
C9 C10 1.367(16) . ?
C9 H9 0.9300 . ?
C10 C11 1.372(15) . ?
C10 H10 0.9300 . ?
C11 C12 1.490(14) . ?
C13 C14 1.515(17) . ?
C13 H13A 0.9700 . ?
C13 H13B 0.9700 . ?
C14 C15 1.491(18) . ?
C14 H14 0.9800 . ?
C15 C16 1.43(2) . ?
C15 C17 1.47(2) . ?
C15 H15 0.9800 . ?
C16 H16A 0.9600 . ?
C16 H16B 0.9600 . ?
C16 H16C 0.9600 . ?
C17 H17A 0.9600 . ?
C17 H17B 0.9600 . ?
C17 H17C 0.9600 . ?
C18 C19 1.499(15) . ?
C18 H18A 0.9700 . ?
C18 H18B 0.9700 . ?
C19 C20 1.257(16) . ?
C19 H19 0.9300 . ?
C20 H20A 0.9300 . ?
C20 H20B 0.9300 . ?
C21 C26 1.30(2) . ?
C21 C22 1.49(3) . ?
C22 C23 1.30(2) . ?
C22 H22 0.9300 . ?
C23 C24 1.35(3) . ?
C23 H23 0.9300 . ?
C24 C25 1.23(5) . ?
C24 H24 0.9300 . ?
C25 C26 1.70(3) . ?
C25 H25 0.9300 . ?
C26 H26 0.9300 . ?
C27 C28 1.370(15) . ?
C27 C32 1.408(16) . ?
C28 C29 1.406(15) . ?
C28 H28 0.9300 . ?
C29 C30 1.375(19) . ?
C29 H29 0.9300 . ?
C30 C31 1.33(2) . ?
C30 H30 0.9300 . ?
C31 C32 1.40(2) . ?
C31 H31 0.9300 . ?
C32 H32 0.9300 . ?
C33 C34 1.460(13) . ?
C33 H33A 0.9700 . ?
C33 H33B 0.9700 . ?
C34 C35 1.273(17) . ?
C34 H34 0.9300 . ?
C35 H35A 0.9300 . ?
C35 H35B 0.9300 . ?
C36 C37 1.358(14) . ?
C36 C41 1.393(13) . ?
C37 C38 1.385(11) . ?
C37 H37 0.9300 . ?
C38 C39 1.415(17) . ?
C38 H38 0.9300 . ?
C39 C40 1.313(15) . ?
C40 C41 1.394(14) . ?
C40 H40 0.9300 . ?
C41 H41 0.9300 . ?
C42 C43 1.373(13) . ?
C42 C47 1.383(13) . ?
C43 C44 1.399(16) . ?
C43 H43 0.9300 . ?
C44 C45 1.405(18) . ?
C44 H44 0.9300 . ?
C45 C46 1.313(16) . ?
C45 H45 0.9300 . ?
C46 C47 1.385(14) . ?
C46 H46 0.9300 . ?
C47 H47 0.9300 . ?
P3 F7 1.53(2) . ?
P3 F1 1.538(13) . ?
P3 F2 1.560(9) . ?
P3 F5 1.576(8) . ?
P3 F6 1.597(10) . ?
P3 F4 1.601(14) . ?
P3 F3 1.622(10) . ?
F1 F7 1.59(3) . ?
F4 F7 0.94(2) . ?
O4 C50 1.26(3) . ?
O4 C49 1.32(2) . ?
C49 C52 1.40(3) . ?
C49 H49A 0.9700 . ?
C49 H49B 0.9700 . ?
C50 C51 1.47(3) . ?
C50 H50A 0.9700 . ?
C50 H50B 0.9700 . ?
C51 H51A 0.9600 . ?
C51 H51B 0.9600 . ?
C51 H51C 0.9600 . ?
C52 H52A 0.9600 . ?
C52 H52B 0.9600 . ?
C52 H52C 0.9600 . ?

loop_
_geom_torsion_atom_site_label_1
_geom_torsion_atom_site_label_2
_geom_torsion_atom_site_label_3
_geom_torsion_atom_site_label_4
_geom_torsion
_geom_torsion_site_symmetry_1
_geom_torsion_site_symmetry_2
_geom_torsion_site_symmetry_3
_geom_torsion_site_symmetry_4
_geom_torsion_publ_flag
C48 Rh1 P1 C42 50.3(5) . . . . ?
N1 Rh1 P1 C42 -138.0(3) . . . . ?
P2 Rh1 P1 C42 -12.6(6) . . . . ?
C48 Rh1 P1 C36 171.6(5) . . . . ?
N1 Rh1 P1 C36 -16.8(4) . . . . ?
P2 Rh1 P1 C36 108.6(6) . . . . ?
C48 Rh1 P1 C33 -67.8(5) . . . . ?
N1 Rh1 P1 C33 103.8(4) . . . . ?
P2 Rh1 P1 C33 -130.8(5) . . . . ?
C48 Rh1 P2 C27 62.1(6) . . . . ?
N1 Rh1 P2 C27 -109.0(5) . . . . ?
P1 Rh1 P2 C27 125.4(6) . . . . ?
C48 Rh1 P2 C21 -173.3(9) . . . . ?
N1 Rh1 P2 C21 15.6(8) . . . . ?
P1 Rh1 P2 C21 -110.1(8) . . . . ?
C48 Rh1 P2 C18 -54.3(6) . . . . ?
N1 Rh1 P2 C18 134.6(5) . . . . ?
P1 Rh1 P2 C18 9.0(7) . . . . ?
C48 Rh1 N1 C6 -167.5(16) . . . . ?
P2 Rh1 N1 C6 -93.8(6) . . . . ?
P1 Rh1 N1 C6 77.9(6) . . . . ?
C48 Rh1 N1 C4 -1(2) . . . . ?
P2 Rh1 N1 C4 73.2(6) . . . . ?
P1 Rh1 N1 C4 -115.2(6) . . . . ?
C6 N1 C4 C1 -127.7(8) . . . . ?
Rh1 N1 C4 C1 63.2(9) . . . . ?
C6 N1 C4 C5 -7.1(9) . . . . ?
Rh1 N1 C4 C5 -176.2(6) . . . . ?
C3 C1 C4 N1 -68.4(11) . . . . ?
C2 C1 C4 N1 170.1(8) . . . . ?
C3 C1 C4 C5 177.9(9) . . . . ?
C2 C1 C4 C5 56.3(11) . . . . ?
C6 O1 C5 C4 -9.8(10) . . . . ?
N1 C4 C5 O1 10.1(9) . . . . ?
C1 C4 C5 O1 131.9(9) . . . . ?
C4 N1 C6 O1 1.4(9) . . . . ?
Rh1 N1 C6 O1 169.8(5) . . . . ?
C4 N1 C6 C7 -177.8(8) . . . . ?
Rh1 N1 C6 C7 -9.4(12) . . . . ?
C5 O1 C6 N1 5.8(10) . . . . ?
C5 O1 C6 C7 -174.9(8) . . . . ?
C11 N2 C7 C8 -0.2(14) . . . . ?
C11 N2 C7 C6 -179.4(8) . . . . ?
N1 C6 C7 N2 26.2(14) . . . . ?
O1 C6 C7 N2 -153.0(8) . . . . ?
N1 C6 C7 C8 -153.0(9) . . . . ?
O1 C6 C7 C8 27.8(11) . . . . ?
N2 C7 C8 C9 -3.0(15) . . . . ?
C6 C7 C8 C9 176.2(10) . . . . ?
C7 C8 C9 C10 4.2(18) . . . . ?
C8 C9 C10 C11 -2(2) . . . . ?
C7 N2 C11 C10 2.3(16) . . . . ?
C7 N2 C11 C12 -175.2(8) . . . . ?
C9 C10 C11 N2 -1.0(19) . . . . ?
C9 C10 C11 C12 176.4(11) . . . . ?
C14 N3 C12 O2 -2.8(13) . . . . ?
C14 N3 C12 C11 173.5(10) . . . . ?
C13 O2 C12 N3 -1.5(14) . . . . ?
C13 O2 C12 C11 -178.2(10) . . . . ?
N2 C11 C12 N3 23.6(16) . . . . ?
C10 C11 C12 N3 -154.0(11) . . . . ?
N2 C11 C12 O2 -159.9(9) . . . . ?
C10 C11 C12 O2 22.5(14) . . . . ?
C12 O2 C13 C14 4.9(14) . . . . ?
C12 N3 C14 C15 -123.1(12) . . . . ?
C12 N3 C14 C13 5.5(12) . . . . ?
O2 C13 C14 C15 119.3(12) . . . . ?
O2 C13 C14 N3 -6.3(14) . . . . ?
N3 C14 C15 C16 -63.4(18) . . . . ?
C13 C14 C15 C16 175.8(16) . . . . ?
N3 C14 C15 C17 52.1(19) . . . . ?
C13 C14 C15 C17 -68.7(18) . . . . ?
C27 P2 C18 C19 60.3(10) . . . . ?
C21 P2 C18 C19 -48.9(11) . . . . ?
Rh1 P2 C18 C19 -173.1(8) . . . . ?
P2 C18 C19 C20 -118.6(15) . . . . ?
C27 P2 C21 C26 -156.7(9) . . . . ?
C18 P2 C21 C26 -48.5(10) . . . . ?
Rh1 P2 C21 C26 71.2(11) . . . . ?
C27 P2 C21 C22 30.2(9) . . . . ?
C18 P2 C21 C22 138.3(8) . . . . ?
Rh1 P2 C21 C22 -101.9(8) . . . . ?
C26 C21 C22 C23 -2.2(19) . . . . ?
P2 C21 C22 C23 171.2(12) . . . . ?
C21 C22 C23 C24 6(2) . . . . ?
C22 C23 C24 C25 -11(4) . . . . ?
C23 C24 C25 C26 8(5) . . . . ?
C22 C21 C26 C25 -1.2(16) . . . . ?
P2 C21 C26 C25 -174.5(10) . . . . ?
C24 C25 C26 C21 0(2) . . . . ?
C21 P2 C27 C28 -131.4(9) . . . . ?
C18 P2 C27 C28 117.5(10) . . . . ?
Rh1 P2 C27 C28 -1.7(11) . . . . ?
C21 P2 C27 C32 46.1(11) . . . . ?
C18 P2 C27 C32 -65.0(11) . . . . ?
Rh1 P2 C27 C32 175.8(8) . . . . ?
C32 C27 C28 C29 2.8(16) . . . . ?
P2 C27 C28 C29 -179.7(8) . . . . ?
C27 C28 C29 C30 -0.2(16) . . . . ?
C28 C29 C30 C31 0.9(19) . . . . ?
C29 C30 C31 C32 -4(2) . . . . ?
C30 C31 C32 C27 7(2) . . . . ?
C28 C27 C32 C31 -6.0(18) . . . . ?
P2 C27 C32 C31 176.4(11) . . . . ?
C42 P1 C33 C34 -62.7(9) . . . . ?
C36 P1 C33 C34 -170.0(8) . . . . ?
Rh1 P1 C33 C34 60.8(9) . . . . ?
P1 C33 C34 C35 -122.3(12) . . . . ?
C42 P1 C36 C37 -156.3(7) . . . . ?
C33 P1 C36 C37 -49.8(8) . . . . ?
Rh1 P1 C36 C37 78.0(7) . . . . ?
C42 P1 C36 C41 28.0(9) . . . . ?
C33 P1 C36 C41 134.5(8) . . . . ?
Rh1 P1 C36 C41 -97.7(8) . . . . ?
C41 C36 C37 C38 -2.8(13) . . . . ?
P1 C36 C37 C38 -178.7(7) . . . . ?
C36 C37 C38 C39 0.7(13) . . . . ?
C37 C38 C39 C40 -0.3(14) . . . . ?
C38 C39 C40 C41 2.4(17) . . . . ?
C37 C36 C41 C40 4.5(14) . . . . ?
P1 C36 C41 C40 -179.7(8) . . . . ?
C39 C40 C41 C36 -4.5(17) . . . . ?
C36 P1 C42 C43 64.5(9) . . . . ?
C33 P1 C42 C43 -40.9(9) . . . . ?
Rh1 P1 C42 C43 -166.4(7) . . . . ?
C36 P1 C42 C47 -115.8(8) . . . . ?
C33 P1 C42 C47 138.8(7) . . . . ?
Rh1 P1 C42 C47 13.3(8) . . . . ?
C47 C42 C43 C44 2.6(16) . . . . ?
P1 C42 C43 C44 -177.6(10) . . . . ?
C42 C43 C44 C45 -2.3(19) . . . . ?
C43 C44 C45 C46 1(2) . . . . ?
C44 C45 C46 C47 0(2) . . . . ?
C43 C42 C47 C46 -1.6(15) . . . . ?
P1 C42 C47 C46 178.6(8) . . . . ?
C45 C46 C47 C42 0.3(17) . . . . ?
N1 Rh1 C48 O3 65(30) . . . . ?
P2 Rh1 C48 O3 -9(29) . . . . ?
P1 Rh1 C48 O3 -180(100) . . . . ?
F2 P3 F1 F7 80.2(10) . . . . ?
F5 P3 F1 F7 -100.5(10) . . . . ?
F6 P3 F1 F7 -118(7) . . . . ?
F4 P3 F1 F7 -12.5(10) . . . . ?
F3 P3 F1 F7 172.3(10) . . . . ?
F1 P3 F4 F7 19.6(16) . . . . ?
F2 P3 F4 F7 -75.9(16) . . . . ?
F5 P3 F4 F7 108.0(15) . . . . ?
F6 P3 F4 F7 -165.4(16) . . . . ?
F3 P3 F4 F7 160(4) . . . . ?
P3 F4 F7 F1 -25(2) . . . . ?
F1 P3 F7 F4 -157.8(18) . . . . ?
F2 P3 F7 F4 102.9(15) . . . . ?
F5 P3 F7 F4 -74.0(14) . . . . ?
F6 P3 F7 F4 16.9(18) . . . . ?
F3 P3 F7 F4 -174.5(12) . . . . ?
F2 P3 F7 F1 -99.2(8) . . . . ?
F5 P3 F7 F1 83.8(8) . . . . ?
F6 P3 F7 F1 174.7(7) . . . . ?
F4 P3 F7 F1 157.8(18) . . . . ?
F3 P3 F7 F1 -17(2) . . . . ?
P3 F1 F7 F4 29(2) . . . . ?
C50 O4 C49 C52 -179(2) . . . . ?
C49 O4 C50 C51 175(2) . . . . ?
